data_2013447
loop_
_publ_author_name
'Collis, Gavin E.'
'Burrell, Anthony K.'
'John, Kevin D.'
'Plieger, Paul G.'

_publ_section_title
;
 7-Bromoquinolin-8-ol
;
_journal_issue 8
_journal_name_full 'Acta Crystallographica Section C'
_journal_page_first o443
_journal_page_last o444
_journal_paper_doi 10.1107/S0108270103013714
_journal_volume 59
_journal_year 2003
_chemical_formula_iupac 'C9 H6 Br N O'
_chemical_formula_moiety 'C9 H6 Br N O'
_chemical_formula_sum 'C9 H6 Br N O'
_chemical_formula_weight 224.06
_chemical_melting_point 412.6(5)
_chemical_name_common 7-Bromo-8-hydroxyquinoline
_chemical_name_systematic
;
7-Bromo-8-hydroxyquinoline
;
_space_group_IT_number 15
_symmetry_cell_setting monoclinic
_symmetry_space_group_name_Hall '-C 2yc'
_symmetry_space_group_name_H-M 'C 1 2/c 1'
_atom_sites_solution_hydrogens geom
_atom_sites_solution_primary direct
_atom_sites_solution_secondary difmap
_cell_angle_alpha 90.00
_cell_angle_beta 114.077(5)
_cell_angle_gamma 90.00
_cell_formula_units_Z 8
_cell_length_a 26.770(8)
_cell_length_b 4.0200(10)
_cell_length_c 16.344(5)
_cell_measurement_reflns_used 4647
_cell_measurement_temperature 203(2)
_cell_measurement_theta_max 25.37
_cell_measurement_theta_min 1.67
_cell_volume 1605.8(8)
_computing_cell_refinement 'SAINT (Siemens, 1996)'
_computing_data_collection 'SMART (Siemens, 1996)'
_computing_data_reduction SAINT
_computing_molecular_graphics 'SHELXTL (Bruker, 1997)'
_computing_publication_material SHELXTL
_computing_structure_refinement 'SHELXL97 (Sheldrick, 1997)'
_computing_structure_solution 'SHELXS97 (Sheldrick, 1990)'
_diffrn_ambient_temperature 273(2)
_diffrn_detector_area_resol_mean 0
_diffrn_measured_fraction_theta_full 0.997
_diffrn_measured_fraction_theta_max 0.997
_diffrn_measurement_device_type 'Bruker P4/CCD'
_diffrn_measurement_method '\w and \f scans'
_diffrn_radiation_monochromator graphite
_diffrn_radiation_source 'fine-focus sealed tube'
_diffrn_radiation_type MoK\a
_diffrn_radiation_wavelength 0.71073
_diffrn_reflns_av_R_equivalents 0.0263
_diffrn_reflns_av_sigmaI/netI 0.0214
_diffrn_reflns_limit_h_max 28
_diffrn_reflns_limit_h_min -32
_diffrn_reflns_limit_k_max 4
_diffrn_reflns_limit_k_min -4
_diffrn_reflns_limit_l_max 19
_diffrn_reflns_limit_l_min -17
_diffrn_reflns_number 4647
_diffrn_reflns_theta_full 25.37
_diffrn_reflns_theta_max 25.37
_diffrn_reflns_theta_min 1.67
_diffrn_standards_decay_% <2
_diffrn_standards_interval_count 0
_diffrn_standards_interval_time 0
_diffrn_standards_number 0
_exptl_absorpt_coefficient_mu 5.061
_exptl_absorpt_correction_T_max 0.67
_exptl_absorpt_correction_T_min 0.20
_exptl_absorpt_correction_type empirical
_exptl_absorpt_process_details 'SADABS (Sheldrick, 1996)'
_exptl_crystal_colour colourless
_exptl_crystal_density_diffrn 1.853
_exptl_crystal_density_meas ?
_exptl_crystal_density_method 'not measured'
_exptl_crystal_description plate
_exptl_crystal_F_000 880
_exptl_crystal_size_max 0.32
_exptl_crystal_size_mid 0.12
_exptl_crystal_size_min 0.08
_refine_diff_density_max 1.936
_refine_diff_density_min -0.301
_refine_ls_extinction_method none
_refine_ls_goodness_of_fit_ref 1.109
_refine_ls_hydrogen_treatment constr
_refine_ls_matrix_type full
_refine_ls_number_parameters 110
_refine_ls_number_reflns 1465
_refine_ls_number_restraints 0
_refine_ls_restrained_S_all 1.109
_refine_ls_R_factor_all 0.0576
_refine_ls_R_factor_gt 0.0492
_refine_ls_shift/su_max 0.000
_refine_ls_shift/su_mean 0.000
_refine_ls_structure_factor_coef Fsqd
_refine_ls_weighting_details 'calc w=1/[\s^2^(Fo^2^)+(0.0708P)^2^+7.273P] where P=(Fo^2^+2Fc^2^)/3'
_refine_ls_weighting_scheme calc
_refine_ls_wR_factor_gt 0.1220
_refine_ls_wR_factor_ref 0.1270
_reflns_number_gt 1272
_reflns_number_total 1465
_reflns_threshold_expression I>2\s(I)
_cod_data_source_file ga1024.cif
_cod_data_source_block II
_cod_depositor_comments
;
The following automatic conversions were performed:

'_chemical_melting_point' value '139-140\%C' was changed to
'412.6(5)' - it was converted from degrees Celsius(C) to Kelvins(K),
the average value was taken and precision was estimated.

Automatic conversion script
Id: cif_fix_values 1646 2011-03-28 12:23:43Z adriana 

The following automatic conversions were performed:

'_chemical_melting_point' value '139-140\%C' was changed to
'412.6(5)' - it was converted from degrees Celsius(C) to Kelvins(K),
the average value was taken and precision was estimated.

Automatic conversion script
Id: cif_fix_values 1715 2011-07-08 13:25:40Z adriana 

The following automatic conversions were performed:

'_exptl_crystal_density_meas' value 'not measured' was changed to '?'
- the value is perceived as not measured.

Automatic conversion script
Id: cif_fix_values 3008 2015-01-20 13:52:24Z robertas 
;
_cod_original_cell_volume 1605.9(8)
_cod_original_sg_symbol_Hall '-c 2yc'
_cod_original_sg_symbol_H-M 'C 2/c'
_cod_database_code 2013447
_cod_database_fobs_code 2013447

loop_
_symmetry_equiv_pos_as_xyz
'x, y, z'
'-x, y, -z+1/2'
'x+1/2, y+1/2, z'
'-x+1/2, y+1/2, -z+1/2'
'-x, -y, -z'
'x, -y, z-1/2'
'-x+1/2, -y+1/2, -z'
'x+1/2, -y+1/2, z-1/2'

loop_
_atom_site_label
_atom_site_fract_x
_atom_site_fract_y
_atom_site_fract_z
_atom_site_U_iso_or_equiv
_atom_site_adp_type
_atom_site_calc_flag
_atom_site_refinement_flags
_atom_site_occupancy
_atom_site_disorder_assembly
_atom_site_disorder_group
_atom_site_type_symbol
Br1 0.33687(2) 1.14151(12) 0.00079(3) 0.0453(2) Uani d . 1 . . Br
O1 0.44173(15) 0.8943(10) 0.1431(3) 0.0466(9) Uani d . 1 . . O
H1 0.4680 0.7773 0.1727 0.070 Uiso calc R 1 . . H
N1 0.45946(18) 0.5781(11) 0.3030(3) 0.0400(10) Uani d . 1 . . N
C2 0.4666(2) 0.4121(14) 0.3768(4) 0.0467(13) Uani d . 1 . . C
H2B 0.5021 0.3558 0.4155 0.056 Uiso calc R 1 . . H
C3 0.4233(3) 0.3149(14) 0.4002(4) 0.0481(14) Uani d . 1 . . C
H3A 0.4299 0.1959 0.4524 0.058 Uiso calc R 1 . . H
C4 0.3713(2) 0.4024(13) 0.3432(4) 0.0441(13) Uani d . 1 . . C
H4A 0.3422 0.3445 0.3574 0.053 Uiso calc R 1 . . H
C5 0.3082(2) 0.6763(13) 0.2034(4) 0.0443(13) Uani d . 1 . . C
H5 0.2778 0.6253 0.2151 0.053 Uiso calc R 1 . . H
C6 0.3019(2) 0.8468(13) 0.1276(4) 0.0441(13) Uani d . 1 . . C
H6A 0.2672 0.9146 0.0882 0.053 Uiso calc R 1 . . H
C7 0.3473(2) 0.9211(12) 0.1086(3) 0.0369(11) Uani d . 1 . . C
C8 0.3996(2) 0.8248(12) 0.1652(3) 0.0365(11) Uani d . 1 . . C
C9 0.4068(2) 0.6587(11) 0.2451(3) 0.0355(11) Uani d . 1 . . C
C10 0.3612(2) 0.5775(13) 0.2640(3) 0.0389(11) Uani d . 1 . . C

loop_
_atom_site_aniso_label
_atom_site_aniso_U_11
_atom_site_aniso_U_22
_atom_site_aniso_U_33
_atom_site_aniso_U_12
_atom_site_aniso_U_13
_atom_site_aniso_U_23
Br1 0.0546(4) 0.0364(3) 0.0375(3) 0.0092(2) 0.0113(2) 0.0032(2)
O1 0.0406(19) 0.056(2) 0.040(2) 0.0048(18) 0.0131(16) 0.0093(17)
N1 0.041(2) 0.040(2) 0.031(2) 0.0004(19) 0.0074(18) -0.0002(19)
C2 0.054(3) 0.042(3) 0.035(3) 0.003(3) 0.008(2) -0.002(2)
C3 0.064(4) 0.040(3) 0.037(3) -0.005(3) 0.018(3) -0.003(2)
C4 0.055(3) 0.039(3) 0.041(3) -0.007(2) 0.022(3) -0.009(2)
C5 0.045(3) 0.040(3) 0.048(3) -0.002(2) 0.019(2) -0.007(2)
C6 0.040(3) 0.038(3) 0.046(3) 0.004(2) 0.009(2) -0.008(2)
C7 0.045(3) 0.028(2) 0.035(3) 0.001(2) 0.012(2) -0.004(2)
C8 0.039(3) 0.031(3) 0.033(2) 0.001(2) 0.008(2) -0.005(2)
C9 0.039(3) 0.026(2) 0.035(3) -0.004(2) 0.009(2) -0.007(2)
C10 0.046(3) 0.031(3) 0.037(3) -0.006(2) 0.015(2) -0.011(2)

loop_
_atom_type_symbol
_atom_type_description
_atom_type_scat_dispersion_real
_atom_type_scat_dispersion_imag
_atom_type_scat_source
C C 0.0033 0.0016 'International Tables Vol C Tables 4.2.6.8 and 6.1.1.4'
H H 0.0000 0.0000 'International Tables Vol C Tables 4.2.6.8 and 6.1.1.4'
O O 0.0106 0.0060 'International Tables Vol C Tables 4.2.6.8 and 6.1.1.4'
Br Br -0.2901 2.4595 'International Tables Vol C Tables 4.2.6.8 and 6.1.1.4'
N N 0.0061 0.0033 'International Tables Vol C Tables 4.2.6.8 and 6.1.1.4'

loop_
_geom_angle_atom_site_label_1
_geom_angle_atom_site_label_2
_geom_angle_atom_site_label_3
_geom_angle
C8 O1 H1 109.5
C2 N1 C9 118.1(5)
N1 C2 C3 123.8(5)
N1 C2 H2B 118.1
C3 C2 H2B 118.1
C4 C3 C2 117.5(5)
C4 C3 H3A 121.2
C2 C3 H3A 121.2
C3 C4 C10 121.3(5)
C3 C4 H4A 119.3
C10 C4 H4A 119.3
C6 C5 C10 119.5(5)
C6 C5 H5 120.2
C10 C5 H5 120.2
C5 C6 C7 120.8(5)
C5 C6 H6A 119.6
C7 C6 H6A 119.6
C8 C7 C6 121.6(5)
C8 C7 Br1 118.7(4)
C6 C7 Br1 119.7(4)
O1 C8 C7 119.6(5)
O1 C8 C9 122.4(4)
C7 C8 C9 118.1(5)
N1 C9 C8 117.5(5)
N1 C9 C10 121.9(5)
C8 C9 C10 120.6(5)
C4 C10 C9 117.3(5)
C4 C10 C5 123.4(5)
C9 C10 C5 119.3(5)

loop_
_geom_bond_atom_site_label_1
_geom_bond_atom_site_label_2
_geom_bond_site_symmetry_2
_geom_bond_distance
_geom_bond_publ_flag
Br1 C7 . 1.888(5) ?
O1 C8 . 1.346(7) ?
O1 H1 . 0.8200 ?
N1 C2 . 1.322(7) ?
N1 C9 . 1.378(6) ?
C2 C3 . 1.416(9) ?
C2 H2B . 0.9300 ?
C3 C4 . 1.366(9) ?
C3 H3A . 0.9300 ?
C4 C10 . 1.399(8) ?
C4 H4A . 0.9300 ?
C5 C6 . 1.364(8) ?
C5 C10 . 1.416(8) ?
C5 H5 . 0.9300 ?
C6 C7 . 1.403(8) ?
C6 H6A . 0.9300 ?
C7 C8 . 1.382(7) ?
C8 C9 . 1.409(7) ?
C9 C10 . 1.415(7) ?

loop_
_geom_hbond_atom_site_label_D
_geom_hbond_atom_site_label_H
_geom_hbond_atom_site_label_A
_geom_hbond_site_symmetry_A
_geom_hbond_distance_DH
_geom_hbond_distance_HA
_geom_hbond_distance_DA
_geom_hbond_angle_DHA
O1 H1 N1 . 0.82 2.37 2.768(6) 110.4
O1 H1 N1 2_655 0.82 1.98 2.736(6) 152.0

loop_
_geom_torsion_atom_site_label_1
_geom_torsion_atom_site_label_2
_geom_torsion_atom_site_label_3
_geom_torsion_atom_site_label_4
_geom_torsion
C9 N1 C2 C3 -0.6(8)
N1 C2 C3 C4 -0.8(8)
C2 C3 C4 C10 0.9(8)
C10 C5 C6 C7 0.9(8)
C5 C6 C7 C8 0.1(8)
C5 C6 C7 Br1 177.4(4)
C6 C7 C8 O1 178.4(5)
Br1 C7 C8 O1 1.0(6)
C6 C7 C8 C9 -2.3(7)
Br1 C7 C8 C9 -179.6(3)
C2 N1 C9 C8 -177.7(4)
C2 N1 C9 C10 1.9(7)
O1 C8 C9 N1 2.4(7)
C7 C8 C9 N1 -177.0(4)
O1 C8 C9 C10 -177.2(4)
C7 C8 C9 C10 3.4(7)
C3 C4 C10 C9 0.3(8)
C3 C4 C10 C5 -179.4(5)
N1 C9 C10 C4 -1.8(7)
C8 C9 C10 C4 177.8(4)
N1 C9 C10 C5 178.0(5)
C8 C9 C10 C5 -2.4(7)
C6 C5 C10 C4 179.9(5)
C6 C5 C10 C9 0.2(7)

loop_
_cod_related_entry_id
_cod_related_entry_database
_cod_related_entry_code
1 ChemSpider 340390
